data_2010940
loop_
_publ_author_name
'Krabbes, Ingmar'
'Seichter, Wilhelm'
'Gloe, Karsten'

_publ_section_title
;
 Bis(triethanolamine-<i>O</i>,<i>O</i>')nickel(II) diacetate
;
_journal_issue 5
_journal_name_full 'Acta Crystallographica Section C'
_journal_page_first e178
_journal_page_last e178
_journal_paper_doi 10.1107/S0108270100004819
_journal_volume 56
_journal_year 2000
_chemical_formula_iupac '[Ni (C6 H15 N O3)2] (C2 H3 O2)2'
_chemical_formula_moiety 'C12 H30 N2 Ni O6 2+, 2(C2 H3 O2 -)'
_chemical_formula_sum 'C16 H36 N2 Ni O10'
_chemical_formula_weight 475.18
_chemical_name_systematic 'Bis(triethanolamine)nickel(II) acetate'
_space_group_IT_number 14
_symmetry_cell_setting monoclinic
_symmetry_space_group_name_Hall '-P 2ybc'
_symmetry_space_group_name_H-M 'P 1 21/c 1'
_audit_creation_method SHELXL
_cell_angle_alpha 90.00
_cell_angle_beta 112.17(6)
_cell_angle_gamma 90.00
_cell_formula_units_Z 2
_cell_length_a 9.1230(10)
_cell_length_b 13.219(2)
_cell_length_c 9.8200(10)
_cell_measurement_reflns_used 25
_cell_measurement_temperature 296(2)
_cell_measurement_theta_max 18.71
_cell_measurement_theta_min 12.40
_cell_volume 1096.7(5)
_computing_cell_refinement 'CAD-4 Software'
_computing_data_collection 'CAD-4 Software (Enraf-Nonius, 1989)'
_computing_data_reduction 'HELENA (Spek, 1992)'
_computing_molecular_graphics 'DIAMOND (Branderburg, 1996)'
_computing_publication_material DIAMOND
_computing_structure_refinement 'SHELXL93 (Sheldrick, 1993)'
_computing_structure_solution 'SHELXS86 (Sheldrick, 1990)'
_diffrn_ambient_temperature 296(2)
_diffrn_measurement_device 'Enraf-Nonius CAD-4'
_diffrn_measurement_method \w-2\q
_diffrn_radiation_monochromator graphite
_diffrn_radiation_source 'fine-focus sealed tube'
_diffrn_radiation_type MoK\a
_diffrn_radiation_wavelength .71073
_diffrn_reflns_av_R_equivalents .017
_diffrn_reflns_av_sigmaI/netI .0142
_diffrn_reflns_limit_h_max 11
_diffrn_reflns_limit_h_min 0
_diffrn_reflns_limit_k_max 16
_diffrn_reflns_limit_k_min 0
_diffrn_reflns_limit_l_max 11
_diffrn_reflns_limit_l_min -12
_diffrn_reflns_number 2524
_diffrn_reflns_theta_max 26.91
_diffrn_reflns_theta_min 2.41
_diffrn_standards_decay_% none
_diffrn_standards_interval_count 250
_diffrn_standards_number 3
_exptl_absorpt_coefficient_mu .937
_exptl_absorpt_correction_type none
_exptl_crystal_colour 'clear light blue'
_exptl_crystal_density_diffrn 1.439
_exptl_crystal_density_method 'not measured'
_exptl_crystal_description prism
_exptl_crystal_F_000 508
_exptl_crystal_size_max .40
_exptl_crystal_size_mid .40
_exptl_crystal_size_min .40
_refine_diff_density_max .509
_refine_diff_density_min -.268
_refine_ls_extinction_method none
_refine_ls_goodness_of_fit_all .983
_refine_ls_goodness_of_fit_ref .996
_refine_ls_hydrogen_treatment constr
_refine_ls_matrix_type full
_refine_ls_number_parameters 136
_refine_ls_number_reflns 2379
_refine_ls_number_restraints 0
_refine_ls_restrained_S_all .983
_refine_ls_restrained_S_obs .996
_refine_ls_R_factor_all .037
_refine_ls_R_factor_gt .030
_refine_ls_shift/esd_mean .000
_refine_ls_shift/su_max <0.001
_refine_ls_structure_factor_coef Fsqd
_refine_ls_weighting_details 'w = 1/[\s^2^(Fo^2^)+(0.0492P)^2^+0.4638P] where P = (Fo^2^+2Fc^2^)/3'
_refine_ls_weighting_scheme calc
_refine_ls_wR_factor_all .082
_refine_ls_wR_factor_ref .077
_reflns_number_gt 2048
_reflns_number_total 2379
_reflns_threshold_expression I>2\s(I)
_cod_data_source_file qa0257.cif
_cod_data_source_block I
_cod_depositor_comments
;
 Changing the _atom_site_occupancy data item value from '?' to '1'
 for all fully occupied atom sites.

 Antanas Vaitkus,
 2017-02-13

The following automatic conversions were performed:
'_geom_bond_publ_flag' value 'Yes' changed to 'yes' according to
'/home/saulius/struct/CIF-dictionaries/cif_core.dic' dictionary named
'cif_core.dic' version 2.4.1 from 2010-06-29 (3
times).

'_geom_bond_publ_flag' value 'No' changed to 'no' according to
'/home/saulius/struct/CIF-dictionaries/cif_core.dic' dictionary named
'cif_core.dic' version 2.4.1 from 2010-06-29 (14 times).

Automatic conversion script
Id: cif_fix_enum 1527 2010-12-29 10:47:43Z saulius 

The following automatic conversions were performed:

'_chemical_melting_point' value 'not measured' was changed to '?' -
the value is undefined or not given.

'_geom_bond_publ_flag' value
'Yes' changed to 'yes' according to
/home/saulius/struct/CIF-dictionaries/cif_core.dic dictionary named
'cif_core.dic' version 2.4.1 from 2010-06-29 (3
times).

'_geom_bond_publ_flag' value 'No' changed to 'no' according
to /home/saulius/struct/CIF-dictionaries/cif_core.dic dictionary
named 'cif_core.dic' version 2.4.1 from 2010-06-29 (14
times).

'_geom_angle_publ_flag' value 'Yes' changed to 'yes'
according to /home/saulius/struct/CIF-dictionaries/cif_core.dic
dictionary named 'cif_core.dic' version 2.4.1 from 2010-06-29 (3
times).

'_geom_angle_publ_flag' value 'No' changed to 'no' according
to /home/saulius/struct/CIF-dictionaries/cif_core.dic dictionary
named 'cif_core.dic' version 2.4.1 from 2010-06-29 (18
times).

'_geom_torsion_publ_flag' value 'No' changed to 'no'
according to /home/saulius/struct/CIF-dictionaries/cif_core.dic
dictionary named 'cif_core.dic' version 2.4.1 from 2010-06-29 (18
times).

Automatic conversion script
Id: cif_fix_values 1715 2011-07-08 13:25:40Z adriana 

The following automatic conversions were performed:

'_refine_ls_weighting_scheme' value 'calc w =
1/[\s^2^(Fo^2^)+(0.0492P)^2^+0.4638P] where P = (Fo^2^+2Fc^2^)/3' was
changed to 'calc'. New tag '_refine_ls_weighting_details' was
created. The value of the new tag was set to 'w =
1/[\s^2^(Fo^2^)+(0.0492P)^2^+0.4638P] where P = (Fo^2^+2Fc^2^)/3'.

Automatic conversion script
Id: cif_fix_values 3143 2015-03-26 13:38:13Z robertas 
;
_cod_original_cell_volume 1096.7(2)
_cod_original_sg_symbol_H-M 'P 21/c'
_cod_original_formula_sum 'C16 H36 N2 Ni1 O10'
_cod_database_code 2010940
_cod_database_fobs_code 2010940

loop_
_symmetry_equiv_pos_as_xyz
'x, y, z'
'-x, y+1/2, -z+1/2'
'-x, -y, -z'
'x, -y-1/2, z-1/2'

loop_
_atom_site_aniso_label
_atom_site_aniso_U_11
_atom_site_aniso_U_22
_atom_site_aniso_U_33
_atom_site_aniso_U_12
_atom_site_aniso_U_13
_atom_site_aniso_U_23
Ni1 .0305(2) .0236(2) .0225(2) -.00088(10) .00886(11) -.00019(10)
O1 .0476(8) .0707(10) .0385(7) -.0038(7) .0185(6) .0085(7)
O2 .0351(6) .0365(7) .0292(6) .0019(5) .0093(5) .0005(5)
O3 .0392(6) .0273(6) .0364(6) .0015(5) .0145(5) -.0022(5)
O4 .0431(8) .0475(8) .0633(9) .0062(6) .0081(7) -.0122(7)
O5 .0369(7) .0445(8) .0835(11) .0044(6) .0126(7) -.0126(7)
N1 .0345(7) .0287(7) .0266(6) -.0012(6) .0105(6) .0002(5)
C1 .0410(10) .0524(11) .0264(8) -.0084(8) .0050(7) .0019(7)
C2 .0464(10) .0448(10) .0254(8) -.0083(8) .0128(7) -.0042(7)
C3 .0400(9) .0406(10) .0355(9) .0059(7) .0164(8) .0040(7)
C4 .0465(11) .0544(12) .0428(10) .0017(9) .0228(9) -.0040(8)
C5 .0416(9) .0308(8) .0368(9) -.0025(7) .0151(7) .0057(7)
C6 .0415(10) .0293(8) .0432(10) -.0056(7) .0153(8) -.0033(7)
C7 .0385(9) .0361(9) .0459(10) .0039(7) .0159(8) .0037(8)
C8 .0399(11) .0516(12) .078(2) .0046(9) .0203(10) -.0091(11)

loop_
_atom_site_label
_atom_site_fract_x
_atom_site_fract_y
_atom_site_fract_z
_atom_site_U_iso_or_equiv
_atom_site_thermal_displace_type
_atom_site_calc_flag
_atom_site_refinement_flags
_atom_site_occupancy
_atom_site_disorder_group
_atom_site_type_symbol
Ni1 .0000 .0000 .0000 .02587(10) Uani d S 1 . Ni
O1 -.2945(2) -.08394(12) .34039(15) .0516(4) Uani d . 1 . O
H1 -.3766 -.1143 .2940 0 ? ? ? 1 ? H
O2 .21979(15) -.00995(9) .17099(13) .0344(3) Uani d . 1 . O
H2 .2757 -.0548 .1587 0 ? ? ? 1 ? H
O3 .01338(14) .15305(9) .04444(14) .0342(3) Uani d . 1 . O
H3 -.0701 .1846 .0170 0 ? ? ? 1 ? H
O4 .4124(2) .84668(11) .1654(2) .0549(4) Uani d . 1 . O
O5 .2379(2) .74044(11) .0168(2) .0580(4) Uani d . 1 . O
N1 -.0782(2) -.04235(11) .16804(14) .0302(3) Uani d . 1 . N
C1 .2085(2) -.0224(2) .3124(2) .0422(4) Uani d . 1 . C
H1A .2834 .0222 .3834 0 ? ? ? 1 ? H
H1B .2348 -.0915 .3458 0 ? ? ? 1 ? H
C2 .0422(2) .00191(14) .3017(2) .0391(4) Uani d . 1 . C
H2A .0272 -.02427 .3878 0 ? ? ? 1 ? H
H2B .0286 .07473 .3001 0 ? ? ? 1 ? H
C3 -.2384(2) -.00026(13) .1397(2) .0381(4) Uani d . 1 . C
H3A -.3150 -.04178 .0650 0 ? ? ? 1 ? H
H3B -.2432 .06687 .0984 0 ? ? ? 1 ? H
C4 -.2912(3) .0078(2) .2693(2) .0462(5) Uani d . 1 . C
H4A -.2206 .0541 .3409 0 ? ? ? 1 ? H
H4B -.3964 .0372 .2346 0 ? ? ? 1 ? H
C5 .0768(2) .15532(13) -.1723(2) .0363(4) Uani d . 1 . C
H5A -.0269 .17908 -.2365 0 ? ? ? 1 ? H
H5B .1538 .17929 -.2111 0 ? ? ? 1 ? H
C6 .1162(2) .19649(13) -.0191(2) .0382(4) Uani d . 1 . C
H6A .2253 .18070 .0414 0 ? ? ? 1 ? H
H6B .1043 .26948 -.0232 0 ? ? ? 1 ? H
C7 .3762(2) .76707(14) .0914(2) .0402(4) Uani d . 1 . C
C8 .5091(3) .6992(2) .0898(3) .0572(6) Uani d . 1 . C
H8A .6089 .7279 .1511 0 ? ? ? 1 ? H
H8B .5050 .6932 -.0091 0 ? ? ? 1 ? H
H8C .4978 .6335 .1262 0 ? ? ? 1 ? H

loop_
_atom_type_symbol
_atom_type_description
_atom_type_scat_dispersion_real
_atom_type_scat_dispersion_imag
_atom_type_scat_source
C C .0033 .0016 'International Tables Vol C Tables 4.2.6.8 and 6.1.1.4'
H H .0000 .0000 'International Tables Vol C Tables 4.2.6.8 and 6.1.1.4'
N N .0061 .0033 'International Tables Vol C Tables 4.2.6.8 and 6.1.1.4'
O O .0106 .0060 'International Tables Vol C Tables 4.2.6.8 and 6.1.1.4'
Ni Ni .3393 1.1124 'International Tables Vol C Tables 4.2.6.8 and 6.1.1.4'

loop_
_geom_angle_atom_site_label_1
_geom_angle_atom_site_label_2
_geom_angle_atom_site_label_3
_geom_angle_site_symmetry_1
_geom_angle_site_symmetry_3
_geom_angle
_geom_angle_publ_flag
O3 Ni1 O2 3 3 85.93(5) yes
O3 Ni1 N1 3 3 96.05(5) no
O2 Ni1 N1 3 3 81.88(5) yes
O3 Ni1 N1 3 . 83.95(5) yes
O2 Ni1 N1 3 . 98.12(5) no
N1 Ni1 N1 3 . 180.0 no
C2 N1 C3 . . 111.49(15) no
C2 N1 C5 . 3 112.05(13) no
C3 N1 C5 . 3 112.09(13) no
C2 N1 Ni1 . . 103.46(10) no
C3 N1 Ni1 . . 110.68(11) no
C5 N1 Ni1 3 . 106.61(10) no
O2 C1 C2 . . 110.1(2) no
N1 C2 C1 . . 111.5(2) no
N1 C3 C4 . . 117.9(2) no
O1 C4 C3 . . 115.2(2) no
N1 C5 C6 3 . 109.64(14) no
O3 C6 C5 . . 109.98(14) no
O5 C7 O4 . . 124.4(2) no
O5 C7 C8 . . 117.6(2) no
O4 C7 C8 . . 117.9(2) no

loop_
_geom_bond_atom_site_label_1
_geom_bond_atom_site_label_2
_geom_bond_site_symmetry_2
_geom_bond_distance
_geom_bond_publ_flag
Ni1 O3 3 2.0636(12) yes
Ni1 O2 3 2.078(2) yes
Ni1 N1 3 2.1055(14) yes
Ni1 N1 . 2.1055(14) no
O1 C4 . 1.405(2) no
O2 C1 . 1.440(2) no
O3 C6 . 1.429(2) no
O4 C7 . 1.251(2) no
O5 C7 . 1.247(2) no
N1 C2 . 1.477(2) no
N1 C3 . 1.489(2) no
N1 C5 3 1.494(2) no
C1 C2 . 1.515(3) no
C3 C4 . 1.525(3) no
C5 N1 3 1.494(2) no
C5 C6 . 1.510(2) no
C7 C8 . 1.513(3) no

loop_
_geom_torsion_atom_site_label_1
_geom_torsion_atom_site_label_2
_geom_torsion_atom_site_label_3
_geom_torsion_atom_site_label_4
_geom_torsion_site_symmetry_1
_geom_torsion_site_symmetry_4
_geom_torsion
_geom_torsion_publ_flag
O3 Ni1 N1 C2 3 . 125.78(11) no
O2 Ni1 N1 C2 3 . -149.22(11) no
N1 Ni1 N1 C2 3 . -103(3) no
O3 Ni1 N1 C3 3 . -114.68(12) no
O2 Ni1 N1 C3 3 . -29.68(12) no
N1 Ni1 N1 C3 3 . 17(3) no
O3 Ni1 N1 C5 3 3 7.47(10) no
O2 Ni1 N1 C5 3 3 92.47(10) no
N1 Ni1 N1 C5 3 3 139(3) no
C3 N1 C2 C1 . . -167.35(15) no
C5 N1 C2 C1 3 . 66.1(2) no
Ni1 N1 C2 C1 . . -48.4(2) no
O2 C1 C2 N1 . . 43.2(2) no
C2 N1 C3 C4 . . -45.4(2) no
C5 N1 C3 C4 3 . 81.1(2) no
Ni1 N1 C3 C4 . . -160.03(13) no
N1 C3 C4 O1 . . -59.0(2) no
N1 C5 C6 O3 3 . -53.3(2) no
